data_7701848
loop_
_publ_author_name
'Nkabyo, Henry A.'
'Procacci, Barbara'
'Duckett, Simon B.'
'Koch, Klaus R.'

_publ_section_title
;
 Reversible Photo-isomerization of cis-[Pd(L-\kS,O)2] (HL = N
 N-diethyl-N&#x2019;-1-naphthoylthiourea) to trans-[Pd(L-\kS,O)2] and the
 Unprecedented Formation of trans-[Pd(L-\kS,N)2] in Solution.
;
_journal_name_full 'Dalton Transactions'
_journal_paper_doi 10.1039/C9DT03672E
_journal_year 2019
_chemical_formula_moiety 'C32 H34 N4 O2 Pd S2'
_chemical_formula_sum 'C32 H34 N4 O2 Pd S2'
_chemical_formula_weight 677.15
_chemical_melting_point 158.0(10)
_chemical_name_systematic cis-bis(N,N-diethyl-N?-1-naphthoylthioureato-S,O)palladium(II)
_space_group_crystal_system orthorhombic
_space_group_IT_number 60
_space_group_name_Hall '-P 2n 2ab'
_space_group_name_H-M_alt 'P b c n'
_atom_sites_solution_hydrogens geom
_audit_creation_method SHELXL-2016/6
_audit_update_record
;
2019-10-22 deposited with the CCDC.	2019-11-07 downloaded from the CCDC.
;
_cell_angle_alpha 90
_cell_angle_beta 90
_cell_angle_gamma 90
_cell_formula_units_Z 8
_cell_length_a 43.067(8)
_cell_length_b 9.3233(18)
_cell_length_c 15.204(3)
_cell_measurement_reflns_used 2972
_cell_measurement_temperature 100(2)
_cell_measurement_theta_max 22.32
_cell_measurement_theta_min 2.23
_cell_volume 6105(2)
_computing_cell_refinement 'SAINT V8.37A (Bruker, 2016)'
_computing_data_collection 'APEX3 (Bruker, 2017)'
_computing_data_reduction 'SAINT V8.37A (Bruker, 2016)'
_computing_molecular_graphics 'X-Seed (Barbour, 2001; Atwood & Barbour, 2003)'
_computing_structure_refinement 'SHELXL-2016/6 (Sheldrick, 2016)'
_computing_structure_solution 'SHELXS-2013/1 (Sheldrick, 2016)'
_diffrn_ambient_pressure 101.3
_diffrn_ambient_temperature 100(2)
_diffrn_measured_fraction_theta_full 0.999
_diffrn_measured_fraction_theta_max 0.932
_diffrn_measurement_device_type 'Bruker APEX-II CCD'
_diffrn_measurement_method '\f and \w scans'
_diffrn_radiation_monochromator graphite
_diffrn_radiation_probe x-ray
_diffrn_radiation_type MoK\a
_diffrn_radiation_wavelength 0.71073
_diffrn_reflns_av_R_equivalents 0.0800
_diffrn_reflns_av_unetI/netI 0.0684
_diffrn_reflns_Laue_measured_fraction_full 0.999
_diffrn_reflns_Laue_measured_fraction_max 0.932
_diffrn_reflns_limit_h_max 54
_diffrn_reflns_limit_h_min -57
_diffrn_reflns_limit_k_max 10
_diffrn_reflns_limit_k_min -11
_diffrn_reflns_limit_l_max 9
_diffrn_reflns_limit_l_min -19
_diffrn_reflns_number 34331
_diffrn_reflns_point_group_measured_fraction_full 0.999
_diffrn_reflns_point_group_measured_fraction_max 0.932
_diffrn_reflns_theta_full 26.000
_diffrn_reflns_theta_max 28.286
_diffrn_reflns_theta_min 1.891
_diffrn_source 'fine-focus sealed tube'
_diffrn_source_type 'Bruker SMART APEX'
_exptl_absorpt_coefficient_mu 0.781
_exptl_absorpt_correction_type multi-scan
_exptl_absorpt_process_details 'symmetry-related measurement'
_exptl_crystal_colour yellow
_exptl_crystal_density_diffrn 1.473
_exptl_crystal_density_meas 1.473
_exptl_crystal_density_method not-measured
_exptl_crystal_description rod
_exptl_crystal_F_000 2784
_exptl_crystal_recrystallization_method 'Re-crystallisation from solvent: Acetonitrile'
_exptl_crystal_size_max 0.321
_exptl_crystal_size_mid 0.208
_exptl_crystal_size_min 0.160
_exptl_transmission_factor_max 0.884
_exptl_transmission_factor_min 0.821
_refine_diff_density_max 0.626
_refine_diff_density_min -0.708
_refine_diff_density_rms 0.112
_refine_ls_extinction_method none
_refine_ls_goodness_of_fit_ref 1.040
_refine_ls_hydrogen_treatment constr
_refine_ls_matrix_type full
_refine_ls_number_parameters 374
_refine_ls_number_reflns 7077
_refine_ls_number_restraints 0
_refine_ls_restrained_S_all 1.040
_refine_ls_R_factor_all 0.0798
_refine_ls_R_factor_gt 0.0490
_refine_ls_shift/su_max 0.001
_refine_ls_shift/su_mean 0.000
_refine_ls_structure_factor_coef Fsqd
_refine_ls_weighting_details 'w=1/[\s^2^(Fo^2^)+(0.0381P)^2^+2.3574P] where P=(Fo^2^+2Fc^2^)/3'
_refine_ls_weighting_scheme calc
_refine_ls_wR_factor_gt 0.0950
_refine_ls_wR_factor_ref 0.1044
_reflns_Friedel_coverage 0.000
_reflns_number_gt 4936
_reflns_number_total 7077
_reflns_threshold_expression 'I > 2\s(I)'
_cod_data_source_file c9dt03672e2.cif
_cod_data_source_block C
_cod_depositor_comments
;
The following automatic conversions were performed:

data item '_chemical_melting_point' value '157-159' was changed to
'158.0(10)' -- the average value was taken and precision was
estimated.

Automatic conversion script
Id: cif_fix_values 6909 2019-04-08 15:41:33Z antanas 
;
_cod_database_code 7701848
_shelx_shelxl_version_number 2016/6
_shelx_space_group_comment
;
The symmetry employed for this shelxl refinement is uniquely defined
by the following loop, which should always be used as a source of
symmetry information in preference to the above space-group names.
They are only intended as comments.
;
_shelx_estimated_absorpt_t_min 0.788
_shelx_estimated_absorpt_t_max 0.885

loop_
_space_group_symop_operation_xyz
'x, y, z'
'-x+1/2, -y+1/2, z+1/2'
'x+1/2, -y+1/2, -z'
'-x, y, -z+1/2'
'-x, -y, -z'
'x-1/2, y-1/2, -z-1/2'
'-x-1/2, y-1/2, z'
'x, -y, z-1/2'

loop_
_atom_site_label
_atom_site_type_symbol
_atom_site_fract_x
_atom_site_fract_y
_atom_site_fract_z
_atom_site_U_iso_or_equiv
_atom_site_adp_type
_atom_site_occupancy
_atom_site_site_symmetry_order
_atom_site_calc_flag
_atom_site_refinement_flags_posn
_atom_site_refinement_flags_adp
Pd1 Pd 0.13934(2) 0.59472(3) 0.00228(2) 0.01143(8) Uani 1 1 d . .
S1A S 0.12703(2) 0.43104(9) -0.09826(6) 0.0167(2) Uani 1 1 d . .
S1B S 0.18802(2) 0.50918(9) -0.00467(6) 0.01482(19) Uani 1 1 d . .
O1B O 0.15062(5) 0.7387(2) 0.09737(16) 0.0166(5) Uani 1 1 d . .
N1A N 0.06878(7) 0.5638(3) -0.1066(2) 0.0177(7) Uani 1 1 d . .
C12B C 0.20310(7) 0.5368(4) 0.1000(2) 0.0127(7) Uani 1 1 d . .
N2B N 0.22613(6) 0.4488(3) 0.12493(18) 0.0123(6) Uani 1 1 d . .
O1A O 0.09587(5) 0.6738(3) 0.00993(16) 0.0186(6) Uani 1 1 d . .
N1B N 0.19655(6) 0.6431(3) 0.15736(18) 0.0109(6) Uani 1 1 d . .
C6B C 0.15361(8) 1.2419(4) 0.2482(3) 0.0222(9) Uani 1 1 d . .
H6B H 0.152415 1.309013 0.295101 0.027 Uiso 1 1 calc R U
C2B C 0.18368(7) 0.8214(4) 0.3005(2) 0.0139(7) Uani 1 1 d . .
H2B H 0.190564 0.726781 0.313032 0.017 Uiso 1 1 calc R U
C11B C 0.17363(7) 0.7372(4) 0.1496(2) 0.0128(7) Uani 1 1 d . .
N2A N 0.07936(7) 0.3798(3) -0.1993(2) 0.0190(7) Uani 1 1 d . .
C3B C 0.18292(8) 0.9231(4) 0.3683(2) 0.0199(8) Uani 1 1 d . .
H3B H 0.189439 0.897367 0.425869 0.024 Uiso 1 1 calc R U
C10A C 0.04307(8) 0.8483(4) 0.0476(2) 0.0164(8) Uani 1 1 d . .
C13B C 0.24316(8) 0.4713(4) 0.2081(2) 0.0160(8) Uani 1 1 d . .
H13A H 0.243503 0.575098 0.221849 0.019 Uiso 1 1 calc R U
H13B H 0.264902 0.439186 0.200535 0.019 Uiso 1 1 calc R U
C5A C 0.01382(8) 0.8928(4) 0.0842(2) 0.0190(8) Uani 1 1 d . .
C9B C 0.15653(8) 1.0461(4) 0.1102(2) 0.0172(8) Uani 1 1 d . .
H9B H 0.157329 0.980721 0.062332 0.021 Uiso 1 1 calc R U
C8B C 0.14753(8) 1.1851(4) 0.0956(3) 0.0216(8) Uani 1 1 d . .
H8B H 0.142677 1.215381 0.037521 0.026 Uiso 1 1 calc R U
C4B C 0.17276(8) 1.0598(4) 0.3515(2) 0.0205(8) Uani 1 1 d . .
H4B H 0.171670 1.127591 0.398052 0.025 Uiso 1 1 calc R U
C10B C 0.16470(7) 0.9984(4) 0.1959(2) 0.0121(7) Uani 1 1 d . .
C1A C 0.04300(8) 0.7251(4) -0.0091(2) 0.0168(8) Uani 1 1 d . .
C12A C 0.08965(8) 0.4664(4) -0.1349(2) 0.0164(8) Uani 1 1 d . .
C9A C 0.06949(8) 0.9324(4) 0.0679(2) 0.0184(8) Uani 1 1 d . .
H9A H 0.088962 0.908836 0.042353 0.022 Uiso 1 1 calc R U
C13A C 0.04819(8) 0.3942(4) -0.2366(3) 0.0277(10) Uani 1 1 d . .
H13C H 0.033590 0.426605 -0.190437 0.033 Uiso 1 1 calc R U
H13D H 0.041009 0.299871 -0.258514 0.033 Uiso 1 1 calc R U
C7A C 0.03896(10) 1.0851(4) 0.1632(3) 0.0282(10) Uani 1 1 d . .
H7A H 0.037968 1.162169 0.204024 0.034 Uiso 1 1 calc R U
C15B C 0.23659(8) 0.3255(4) 0.0728(2) 0.0173(8) Uani 1 1 d . .
H15A H 0.218674 0.284640 0.040611 0.021 Uiso 1 1 calc R U
H15B H 0.244717 0.250603 0.112797 0.021 Uiso 1 1 calc R U
C7B C 0.14539(8) 1.2832(4) 0.1654(3) 0.0229(9) Uani 1 1 d . .
H7B H 0.138246 1.378067 0.154900 0.028 Uiso 1 1 calc R U
C1B C 0.17466(7) 0.8555(4) 0.2160(2) 0.0116(7) Uani 1 1 d . .
C14B C 0.22880(9) 0.3911(4) 0.2848(2) 0.0227(9) Uani 1 1 d . .
H14A H 0.208136 0.430314 0.297091 0.034 Uiso 1 1 calc R U
H14B H 0.241991 0.401983 0.336851 0.034 Uiso 1 1 calc R U
H14C H 0.226977 0.289180 0.269877 0.034 Uiso 1 1 calc R U
C15A C 0.09839(8) 0.2642(4) -0.2372(2) 0.0242(9) Uani 1 1 d . .
H15C H 0.120531 0.292686 -0.235556 0.029 Uiso 1 1 calc R U
H15D H 0.092488 0.250089 -0.299573 0.029 Uiso 1 1 calc R U
C8A C 0.06744(9) 1.0473(4) 0.1238(3) 0.0244(9) Uani 1 1 d . .
H8A H 0.085481 1.102317 0.136112 0.029 Uiso 1 1 calc R U
C5B C 0.16387(8) 1.1009(4) 0.2653(2) 0.0175(8) Uani 1 1 d . .
C11A C 0.07212(8) 0.6505(4) -0.0381(2) 0.0153(8) Uani 1 1 d . .
C16B C 0.26176(9) 0.3669(4) 0.0073(2) 0.0257(9) Uani 1 1 d . .
H16A H 0.253475 0.437564 -0.034282 0.038 Uiso 1 1 calc R U
H16B H 0.268564 0.281453 -0.024888 0.038 Uiso 1 1 calc R U
H16C H 0.279446 0.408462 0.038854 0.038 Uiso 1 1 calc R U
C6A C 0.01296(9) 1.0100(4) 0.1423(3) 0.0255(9) Uani 1 1 d . .
H6A H -0.006316 1.037446 0.167534 0.031 Uiso 1 1 calc R U
C14A C 0.04833(10) 0.5014(5) -0.3115(3) 0.0447(13) Uani 1 1 d . .
H14D H 0.055381 0.594805 -0.289753 0.067 Uiso 1 1 calc R U
H14E H 0.027295 0.510672 -0.335449 0.067 Uiso 1 1 calc R U
H14F H 0.062409 0.468025 -0.357862 0.067 Uiso 1 1 calc R U
C16A C 0.09432(9) 0.1244(4) -0.1879(3) 0.0304(10) Uani 1 1 d . .
H16D H 0.099170 0.139114 -0.125603 0.046 Uiso 1 1 calc R U
H16E H 0.108341 0.051927 -0.212469 0.046 Uiso 1 1 calc R U
H16F H 0.072795 0.091581 -0.193777 0.046 Uiso 1 1 calc R U
C3A C -0.01337(8) 0.7090(4) 0.0033(3) 0.0265(9) Uani 1 1 d . .
H3A H -0.032161 0.663245 -0.013532 0.032 Uiso 1 1 calc R U
C2A C 0.01531(8) 0.6619(4) -0.0312(2) 0.0192(8) Uani 1 1 d . .
H2A H 0.015436 0.583594 -0.071234 0.023 Uiso 1 1 calc R U
C4A C -0.01382(8) 0.8196(4) 0.0605(3) 0.0244(9) Uani 1 1 d . .
H4A H -0.033022 0.849035 0.085353 0.029 Uiso 1 1 calc R U

loop_
_atom_site_aniso_label
_atom_site_aniso_U_11
_atom_site_aniso_U_22
_atom_site_aniso_U_33
_atom_site_aniso_U_23
_atom_site_aniso_U_13
_atom_site_aniso_U_12
Pd1 0.01044(14) 0.01227(14) 0.01159(14) -0.00076(11) -0.00219(11) 0.00161(10)
S1A 0.0139(4) 0.0171(5) 0.0191(5) -0.0058(4) -0.0054(4) 0.0038(4)
S1B 0.0117(4) 0.0200(5) 0.0128(4) -0.0019(4) -0.0020(4) 0.0026(3)
O1B 0.0140(13) 0.0172(13) 0.0185(14) -0.0073(11) -0.0050(11) 0.0043(10)
N1A 0.0160(16) 0.0207(17) 0.0165(16) -0.0025(13) -0.0025(13) 0.0044(13)
C12B 0.0105(17) 0.0121(18) 0.0153(18) 0.0050(15) 0.0003(14) -0.0029(13)
N2B 0.0104(14) 0.0146(15) 0.0119(15) 0.0040(12) 0.0010(11) 0.0017(12)
O1A 0.0131(12) 0.0216(14) 0.0212(14) -0.0087(11) -0.0069(11) 0.0043(10)
N1B 0.0098(14) 0.0099(15) 0.0130(15) 0.0003(12) -0.0004(11) 0.0002(11)
C6B 0.021(2) 0.015(2) 0.031(2) -0.0053(17) 0.0044(17) -0.0030(16)
C2B 0.0145(18) 0.0164(19) 0.0108(18) 0.0009(15) -0.0006(14) -0.0013(14)
C11B 0.0100(17) 0.0144(19) 0.0139(18) 0.0009(15) 0.0015(14) -0.0042(14)
N2A 0.0139(16) 0.0257(18) 0.0173(16) -0.0104(14) -0.0036(13) 0.0047(13)
C3B 0.019(2) 0.028(2) 0.0120(18) -0.0028(16) -0.0029(15) -0.0038(16)
C10A 0.022(2) 0.018(2) 0.0099(18) 0.0088(15) -0.0006(15) 0.0036(15)
C13B 0.0097(18) 0.022(2) 0.0165(19) 0.0034(16) -0.0051(14) -0.0021(14)
C5A 0.020(2) 0.019(2) 0.0174(19) 0.0058(16) 0.0035(15) 0.0085(15)
C9B 0.0188(19) 0.017(2) 0.0154(19) -0.0022(16) 0.0034(15) -0.0029(15)
C8B 0.024(2) 0.020(2) 0.021(2) 0.0067(17) -0.0007(16) -0.0013(16)
C4B 0.026(2) 0.018(2) 0.017(2) -0.0066(16) -0.0022(16) -0.0051(16)
C10B 0.0099(17) 0.0132(18) 0.0132(18) 0.0003(14) 0.0020(14) -0.0039(13)
C1A 0.0160(18) 0.0204(19) 0.0138(18) 0.0009(16) 0.0003(15) 0.0056(14)
C12A 0.0166(19) 0.018(2) 0.0145(18) -0.0008(15) -0.0024(15) -0.0010(15)
C9A 0.0172(19) 0.0135(19) 0.025(2) -0.0006(16) -0.0004(16) 0.0041(15)
C13A 0.016(2) 0.041(3) 0.026(2) -0.013(2) -0.0100(17) 0.0047(18)
C7A 0.041(3) 0.017(2) 0.027(2) -0.0048(18) 0.0016(19) 0.0056(18)
C15B 0.0183(19) 0.016(2) 0.0179(19) 0.0041(15) -0.0005(15) 0.0060(15)
C7B 0.023(2) 0.014(2) 0.033(2) 0.0011(18) 0.0066(17) -0.0005(15)
C1B 0.0051(16) 0.0151(18) 0.0146(18) -0.0058(14) 0.0024(13) -0.0033(13)
C14B 0.025(2) 0.029(2) 0.0141(19) 0.0029(17) -0.0013(16) 0.0001(17)
C15A 0.0164(19) 0.040(3) 0.0162(19) -0.0164(18) -0.0007(16) 0.0050(17)
C8A 0.028(2) 0.018(2) 0.027(2) -0.0007(17) -0.0011(18) 0.0037(16)
C5B 0.0178(19) 0.017(2) 0.0179(19) -0.0024(16) 0.0039(15) -0.0042(15)
C11A 0.0155(19) 0.0157(19) 0.0146(18) 0.0017(15) -0.0012(15) 0.0018(14)
C16B 0.027(2) 0.031(2) 0.019(2) 0.0050(18) 0.0048(17) 0.0130(17)
C6A 0.031(2) 0.025(2) 0.020(2) 0.0054(17) 0.0084(18) 0.0115(18)
C14A 0.040(3) 0.058(3) 0.036(3) -0.008(2) -0.023(2) 0.014(2)
C16A 0.020(2) 0.029(2) 0.042(3) -0.016(2) 0.0062(19) 0.0017(17)
C3A 0.0167(19) 0.033(2) 0.030(2) -0.001(2) -0.0055(19) 0.0048(16)
C2A 0.0174(19) 0.019(2) 0.021(2) -0.0003(16) -0.0035(15) 0.0053(15)
C4A 0.0142(19) 0.035(2) 0.024(2) 0.0100(19) 0.0046(16) 0.0087(17)

loop_
_atom_type_symbol
_atom_type_description
_atom_type_scat_dispersion_real
_atom_type_scat_dispersion_imag
_atom_type_scat_source
C C 0.0033 0.0016 'International Tables Vol C Tables 4.2.6.8 and 6.1.1.4'
H H 0.0000 0.0000 'International Tables Vol C Tables 4.2.6.8 and 6.1.1.4'
N N 0.0061 0.0033 'International Tables Vol C Tables 4.2.6.8 and 6.1.1.4'
O O 0.0106 0.0060 'International Tables Vol C Tables 4.2.6.8 and 6.1.1.4'
S S 0.1246 0.1234 'International Tables Vol C Tables 4.2.6.8 and 6.1.1.4'
Pd Pd -0.9988 1.0072 'International Tables Vol C Tables 4.2.6.8 and 6.1.1.4'

loop_
_geom_angle_atom_site_label_1
_geom_angle_atom_site_label_2
_geom_angle_atom_site_label_3
_geom_angle
O1A Pd1 O1B 86.53(9)
O1A Pd1 S1A 93.96(7)
O1B Pd1 S1A 177.99(7)
O1A Pd1 S1B 179.10(7)
O1B Pd1 S1B 92.57(7)
S1A Pd1 S1B 86.93(3)
C12A S1A Pd1 108.16(12)
C12B S1B Pd1 104.65(12)
C11B O1B Pd1 128.6(2)
C11A N1A C12A 126.1(3)
N2B C12B N1B 114.9(3)
N2B C12B S1B 116.3(3)
N1B C12B S1B 128.5(3)
C12B N2B C15B 123.6(3)
C12B N2B C13B 121.4(3)
C15B N2B C13B 114.9(3)
C11A O1A Pd1 130.5(2)
C11B N1B C12B 125.8(3)
C7B C6B C5B 121.0(4)
C7B C6B H6B 119.5
C5B C6B H6B 119.5
C1B C2B C3B 121.5(3)
C1B C2B H2B 119.2
C3B C2B H2B 119.2
O1B C11B N1B 130.0(3)
O1B C11B C1B 115.9(3)
N1B C11B C1B 114.0(3)
C12A N2A C13A 122.0(3)
C12A N2A C15A 122.8(3)
C13A N2A C15A 115.2(3)
C4B C3B C2B 120.0(3)
C4B C3B H3B 120.0
C2B C3B H3B 120.0
C9A C10A C1A 125.1(3)
C9A C10A C5A 117.4(3)
C1A C10A C5A 117.5(3)
N2B C13B C14B 112.7(3)
N2B C13B H13A 109.1
C14B C13B H13A 109.1
N2B C13B H13B 109.1
C14B C13B H13B 109.1
H13A C13B H13B 107.8
C6A C5A C4A 120.8(3)
C6A C5A C10A 119.4(3)
C4A C5A C10A 119.8(3)
C8B C9B C10B 121.0(3)
C8B C9B H9B 119.5
C10B C9B H9B 119.5
C9B C8B C7B 120.8(4)
C9B C8B H8B 119.6
C7B C8B H8B 119.6
C3B C4B C5B 120.6(3)
C3B C4B H4B 119.7
C5B C4B H4B 119.7
C9B C10B C5B 117.6(3)
C9B C10B C1B 124.1(3)
C5B C10B C1B 118.3(3)
C2A C1A C10A 119.5(3)
C2A C1A C11A 117.1(3)
C10A C1A C11A 123.0(3)
N2A C12A N1A 114.7(3)
N2A C12A S1A 115.2(3)
N1A C12A S1A 130.1(3)
C8A C9A C10A 121.1(4)
C8A C9A H9A 119.5
C10A C9A H9A 119.5
N2A C13A C14A 110.4(3)
N2A C13A H13C 109.6
C14A C13A H13C 109.6
N2A C13A H13D 109.6
C14A C13A H13D 109.6
H13C C13A H13D 108.1
C6A C7A C8A 119.2(4)
C6A C7A H7A 120.4
C8A C7A H7A 120.4
N2B C15B C16B 111.9(3)
N2B C15B H15A 109.2
C16B C15B H15A 109.2
N2B C15B H15B 109.2
C16B C15B H15B 109.2
H15A C15B H15B 107.9
C6B C7B C8B 119.8(4)
C6B C7B H7B 120.1
C8B C7B H7B 120.1
C2B C1B C10B 119.8(3)
C2B C1B C11B 117.8(3)
C10B C1B C11B 122.2(3)
C13B C14B H14A 109.5
C13B C14B H14B 109.5
H14A C14B H14B 109.5
C13B C14B H14C 109.5
H14A C14B H14C 109.5
H14B C14B H14C 109.5
N2A C15A C16A 111.8(3)
N2A C15A H15C 109.3
C16A C15A H15C 109.3
N2A C15A H15D 109.3
C16A C15A H15D 109.3
H15C C15A H15D 107.9
C9A C8A C7A 121.0(4)
C9A C8A H8A 119.5
C7A C8A H8A 119.5
C6B C5B C4B 120.4(3)
C6B C5B C10B 119.8(3)
C4B C5B C10B 119.8(3)
O1A C11A N1A 129.8(3)
O1A C11A C1A 115.1(3)
N1A C11A C1A 115.0(3)
C15B C16B H16A 109.5
C15B C16B H16B 109.5
H16A C16B H16B 109.5
C15B C16B H16C 109.5
H16A C16B H16C 109.5
H16B C16B H16C 109.5
C7A C6A C5A 121.8(4)
C7A C6A H6A 119.1
C5A C6A H6A 119.1
C13A C14A H14D 109.5
C13A C14A H14E 109.5
H14D C14A H14E 109.5
C13A C14A H14F 109.5
H14D C14A H14F 109.5
H14E C14A H14F 109.5
C15A C16A H16D 109.5
C15A C16A H16E 109.5
H16D C16A H16E 109.5
C15A C16A H16F 109.5
H16D C16A H16F 109.5
H16E C16A H16F 109.5
C4A C3A C2A 119.3(4)
C4A C3A H3A 120.3
C2A C3A H3A 120.3
C1A C2A C3A 122.4(4)
C1A C2A H2A 118.8
C3A C2A H2A 118.8
C3A C4A C5A 121.3(3)
C3A C4A H4A 119.3
C5A C4A H4A 119.3

loop_
_geom_bond_atom_site_label_1
_geom_bond_atom_site_label_2
_geom_bond_distance
Pd1 O1A 2.015(2)
Pd1 O1B 2.032(2)
Pd1 S1A 2.2241(9)
Pd1 S1B 2.2458(9)
S1A C12A 1.735(4)
S1B C12B 1.739(4)
O1B C11B 1.270(4)
N1A C11A 1.327(4)
N1A C12A 1.348(4)
C12B N2B 1.342(4)
C12B N1B 1.349(4)
N2B C15B 1.467(4)
N2B C13B 1.477(4)
O1A C11A 1.275(4)
N1B C11B 1.326(4)
C6B C7B 1.364(5)
C6B C5B 1.411(5)
C6B H6B 0.9500
C2B C1B 1.379(5)
C2B C3B 1.401(5)
C2B H2B 0.9500
C11B C1B 1.495(5)
N2A C12A 1.344(4)
N2A C13A 1.464(4)
N2A C15A 1.472(4)
C3B C4B 1.372(5)
C3B H3B 0.9500
C10A C9A 1.416(5)
C10A C1A 1.436(5)
C10A C5A 1.438(5)
C13B C14B 1.516(5)
C13B H13A 0.9900
C13B H13B 0.9900
C5A C6A 1.405(5)
C5A C4A 1.419(5)
C9B C8B 1.371(5)
C9B C10B 1.422(5)
C9B H9B 0.9500
C8B C7B 1.404(5)
C8B H8B 0.9500
C4B C5B 1.418(5)
C4B H4B 0.9500
C10B C5B 1.424(5)
C10B C1B 1.432(5)
C1A C2A 1.372(5)
C1A C11A 1.500(5)
C9A C8A 1.369(5)
C9A H9A 0.9500
C13A C14A 1.515(6)
C13A H13C 0.9900
C13A H13D 0.9900
C7A C6A 1.359(6)
C7A C8A 1.410(5)
C7A H7A 0.9500
C15B C16B 1.522(5)
C15B H15A 0.9900
C15B H15B 0.9900
C7B H7B 0.9500
C14B H14A 0.9800
C14B H14B 0.9800
C14B H14C 0.9800
C15A C16A 1.514(5)
C15A H15C 0.9900
C15A H15D 0.9900
C8A H8A 0.9500
C16B H16A 0.9800
C16B H16B 0.9800
C16B H16C 0.9800
C6A H6A 0.9500
C14A H14D 0.9800
C14A H14E 0.9800
C14A H14F 0.9800
C16A H16D 0.9800
C16A H16E 0.9800
C16A H16F 0.9800
C3A C4A 1.349(5)
C3A C2A 1.412(5)
C3A H3A 0.9500
C2A H2A 0.9500
C4A H4A 0.9500

loop_
_geom_hbond_atom_site_label_D
_geom_hbond_atom_site_label_H
_geom_hbond_atom_site_label_A
_geom_hbond_distance_DH
_geom_hbond_distance_HA
_geom_hbond_distance_DA
_geom_hbond_angle_DHA
C16B H16A S1B 0.98 2.93 3.446(4) 113.8
C16A H16D S1A 0.98 3.00 3.467(4) 110.3

loop_
_geom_torsion_atom_site_label_1
_geom_torsion_atom_site_label_2
_geom_torsion_atom_site_label_3
_geom_torsion_atom_site_label_4
_geom_torsion
Pd1 S1B C12B N2B 154.4(2)
Pd1 S1B C12B N1B -31.8(3)
N1B C12B N2B C15B 179.1(3)
S1B C12B N2B C15B -6.2(4)
N1B C12B N2B C13B -1.5(4)
S1B C12B N2B C13B 173.2(2)
N2B C12B N1B C11B -175.6(3)
S1B C12B N1B C11B 10.5(5)
Pd1 O1B C11B N1B -0.1(5)
Pd1 O1B C11B C1B -176.9(2)
C12B N1B C11B O1B 11.5(6)
C12B N1B C11B C1B -171.7(3)
C1B C2B C3B C4B 0.6(5)
C12B N2B C13B C14B 91.1(4)
C15B N2B C13B C14B -89.4(4)
C9A C10A C5A C6A -4.2(5)
C1A C10A C5A C6A 178.0(3)
C9A C10A C5A C4A 175.0(3)
C1A C10A C5A C4A -2.9(5)
C10B C9B C8B C7B -1.6(5)
C2B C3B C4B C5B -2.0(5)
C8B C9B C10B C5B -1.4(5)
C8B C9B C10B C1B -179.2(3)
C9A C10A C1A C2A -172.9(3)
C5A C10A C1A C2A 4.8(5)
C9A C10A C1A C11A 14.1(6)
C5A C10A C1A C11A -168.2(3)
C13A N2A C12A N1A 1.6(5)
C15A N2A C12A N1A -178.4(3)
C13A N2A C12A S1A 179.2(3)
C15A N2A C12A S1A -0.8(5)
C11A N1A C12A N2A 172.4(3)
C11A N1A C12A S1A -4.8(6)
Pd1 S1A C12A N2A 177.1(2)
Pd1 S1A C12A N1A -5.7(4)
C1A C10A C9A C8A -179.1(3)
C5A C10A C9A C8A 3.2(5)
C12A N2A C13A C14A 87.5(4)
C15A N2A C13A C14A -92.5(4)
C12B N2B C15B C16B 88.5(4)
C13B N2B C15B C16B -90.9(3)
C5B C6B C7B C8B -0.9(6)
C9B C8B C7B C6B 2.8(6)
C3B C2B C1B C10B 1.0(5)
C3B C2B C1B C11B -174.9(3)
C9B C10B C1B C2B 176.5(3)
C5B C10B C1B C2B -1.3(5)
C9B C10B C1B C11B -7.8(5)
C5B C10B C1B C11B 174.4(3)
O1B C11B C1B C2B 139.1(3)
N1B C11B C1B C2B -38.3(4)
O1B C11B C1B C10B -36.7(4)
N1B C11B C1B C10B 146.0(3)
C12A N2A C15A C16A 89.5(4)
C13A N2A C15A C16A -90.5(4)
C10A C9A C8A C7A 0.3(6)
C6A C7A C8A C9A -3.0(6)
C7B C6B C5B C4B 179.1(3)
C7B C6B C5B C10B -2.2(5)
C3B C4B C5B C6B -179.6(3)
C3B C4B C5B C10B 1.7(5)
C9B C10B C5B C6B 3.3(5)
C1B C10B C5B C6B -178.8(3)
C9B C10B C5B C4B -178.0(3)
C1B C10B C5B C4B -0.1(5)
Pd1 O1A C11A N1A 1.9(6)
Pd1 O1A C11A C1A 177.4(2)
C12A N1A C11A O1A 8.3(6)
C12A N1A C11A C1A -167.2(3)
C2A C1A C11A O1A -152.8(3)
C10A C1A C11A O1A 20.3(5)
C2A C1A C11A N1A 23.3(5)
C10A C1A C11A N1A -163.5(3)
C8A C7A C6A C5A 1.9(6)
C4A C5A C6A C7A -177.4(4)
C10A C5A C6A C7A 1.7(6)
C10A C1A C2A C3A -3.3(6)
C11A C1A C2A C3A 170.1(3)
C4A C3A C2A C1A -0.3(6)
C2A C3A C4A C5A 2.3(6)
C6A C5A C4A C3A 178.5(4)
C10A C5A C4A C3A -0.6(6)
